data_4519283
loop_
_publ_author_name
'Mills, L. Reginald'
'Gygi, David'
'Ludwig, Jacob R.'
'Simmons, Eric M.'
'Wisniewski, Steven R.'
'Kim, Junho'
'Chirik, Paul J.'

_publ_section_title
;
 Cobalt-Catalyzed C(sp2)--C(sp3) Suzuki--Miyaura Cross-Coupling Enabled by
 Well-Defined Precatalysts with L,X-Type Ligands
;
_journal_name_full 'ACS Catalysis'
_journal_page_first 1905
_journal_page_last 1918
_journal_paper_doi 10.1021/acscatal.1c05586
_journal_year 2022
_chemical_formula_sum 'C64 H64 Cl4 Co4 F4 N8 O8'
_chemical_formula_weight 1526.75
_space_group_crystal_system monoclinic
_space_group_IT_number 14
_space_group_name_Hall '-P 2ybc'
_space_group_name_H-M_alt 'P 1 21/c 1'
_atom_sites_solution_hydrogens geom
_audit_creation_method SHELXL-2018/3
_audit_update_record
;
2021-05-08 # Formatted by publCIF

;
_cell_angle_alpha 90
_cell_angle_beta 96.617(12)
_cell_angle_gamma 90
_cell_formula_units_Z 1
_cell_length_a 10.159(4)
_cell_length_b 9.178(4)
_cell_length_c 17.895(7)
_cell_measurement_reflns_used 9737
_cell_measurement_temperature 100(2)
_cell_measurement_theta_max 28.72
_cell_measurement_theta_min 2.88
_cell_volume 1657.4(12)
_computing_cell_refinement 'Bruker SAINT'
_computing_data_collection 'Bruker APEX2'
_computing_data_reduction 'Bruker SAINT'
_computing_molecular_graphics 'Bruker SHELXTL'
_computing_publication_material 'Bruker SHELXTL'
_computing_structure_refinement 'SHELXL-2014 (Sheldrick 2014)'
_computing_structure_solution 'SHELXS-97 (Sheldrick 2008)'
_diffrn_ambient_temperature 100(2)
_diffrn_measured_fraction_theta_full 0.999
_diffrn_measured_fraction_theta_max 0.999
_diffrn_measurement_device_type 'Bruker APEX-II CCD'
_diffrn_measurement_method '\f and \w scans'
_diffrn_radiation_type MoK\a
_diffrn_radiation_wavelength 0.71073
_diffrn_reflns_av_R_equivalents 0.0470
_diffrn_reflns_av_unetI/netI 0.0174
_diffrn_reflns_Laue_measured_fraction_full 0.999
_diffrn_reflns_Laue_measured_fraction_max 0.999
_diffrn_reflns_limit_h_max 13
_diffrn_reflns_limit_h_min -13
_diffrn_reflns_limit_k_max 12
_diffrn_reflns_limit_k_min -12
_diffrn_reflns_limit_l_max 24
_diffrn_reflns_limit_l_min -24
_diffrn_reflns_number 69527
_diffrn_reflns_point_group_measured_fraction_full 0.999
_diffrn_reflns_point_group_measured_fraction_max 0.999
_diffrn_reflns_theta_full 25.242
_diffrn_reflns_theta_max 28.695
_diffrn_reflns_theta_min 2.291
_exptl_absorpt_coefficient_mu 1.216
_exptl_absorpt_correction_T_max 0.7458
_exptl_absorpt_correction_T_min 0.7201
_exptl_absorpt_correction_type multi-scan
_exptl_absorpt_process_details 'TWINABS BRUKER AXS'
_exptl_crystal_colour red
_exptl_crystal_density_diffrn 1.530
_exptl_crystal_description block
_exptl_crystal_F_000 780
_exptl_crystal_size_max 0.167
_exptl_crystal_size_mid 0.147
_exptl_crystal_size_min 0.106
_refine_diff_density_max 0.395
_refine_diff_density_min -0.269
_refine_diff_density_rms 0.056
_refine_ls_extinction_method none
_refine_ls_goodness_of_fit_ref 1.050
_refine_ls_hydrogen_treatment constr
_refine_ls_matrix_type full
_refine_ls_number_parameters 210
_refine_ls_number_reflns 4294
_refine_ls_number_restraints 0
_refine_ls_restrained_S_all 1.050
_refine_ls_R_factor_all 0.0297
_refine_ls_R_factor_gt 0.0238
_refine_ls_shift/su_max 0.001
_refine_ls_shift/su_mean 0.000
_refine_ls_structure_factor_coef Fsqd
_refine_ls_weighting_details 'w=1/[\s^2^(Fo^2^)+(0.0198P)^2^+1.2521P] where P=(Fo^2^+2Fc^2^)/3'
_refine_ls_weighting_scheme calc
_refine_ls_wR_factor_gt 0.0539
_refine_ls_wR_factor_ref 0.0570
_reflns_Friedel_coverage 0.000
_reflns_number_gt 3850
_reflns_number_total 4294
_reflns_threshold_expression 'I > 2\s(I)'
_cod_data_source_file cs1c05586_si_003.cif
_cod_data_source_block RM7
_cod_original_cell_volume 1657.3(11)
_cod_original_sg_symbol_H-M 'P 21/c'
_cod_database_code 4519283
_publcif_datablock.id {00846910-546b-4e1a-8b3f-b992d2609cea}

_shelx_shelxl_version_number 2018/3
_shelx_space_group_comment
;
The symmetry employed for this shelxl refinement is uniquely defined
by the following loop, which should always be used as a source of
symmetry information in preference to the above space-group names.
They are only intended as comments.
;
_shelx_estimated_absorpt_t_min 0.823
_shelx_estimated_absorpt_t_max 0.882
_publcif_info_exptl_table_max_cols 4
_publcif_info_exptl_table_use_headnotes n
_publcif_funding_html
;
;

loop_
_space_group_symop_operation_xyz
'x, y, z'
'-x, y+1/2, -z+1/2'
'-x, -y, -z'
'x, -y-1/2, z-1/2'

loop_
_atom_site_label
_atom_site_type_symbol
_atom_site_fract_x
_atom_site_fract_y
_atom_site_fract_z
_atom_site_U_iso_or_equiv
_atom_site_adp_type
_atom_site_occupancy
_atom_site_site_symmetry_order
_atom_site_calc_flag
_atom_site_refinement_flags_posn
_atom_site_refinement_flags_adp
_atom_site_refinement_flags_occupancy
_atom_site_disorder_assembly
_atom_site_disorder_group
C1 C 0.31888(13) 0.35550(15) 0.26744(7) 0.0147(3) Uani 1 1 d . . . . .
C2 C 0.21173(14) 0.45083(16) 0.26239(8) 0.0179(3) Uani 1 1 d . . . . .
H2 H 0.216047 0.534277 0.292056 0.022 Uiso 1 1 calc R U . . .
C3 C 0.09803(15) 0.42237(17) 0.21327(8) 0.0214(3) Uani 1 1 d . . . . .
H3 H 0.026693 0.486523 0.209172 0.026 Uiso 1 1 calc R U . . .
C4 C 0.09402(15) 0.29707(17) 0.17106(9) 0.0226(3) Uani 1 1 d . . . . .
C5 C 0.19681(16) 0.19906(17) 0.17562(9) 0.0264(3) Uani 1 1 d . . . . .
H5 H 0.190492 0.114717 0.146628 0.032 Uiso 1 1 calc R U . . .
C6 C 0.31062(15) 0.22822(17) 0.22443(9) 0.0230(3) Uani 1 1 d . . . . .
H6 H 0.381099 0.162943 0.228380 0.028 Uiso 1 1 calc R U . . .
C7 C 0.54791(13) 0.34753(15) 0.30345(7) 0.0149(3) Uani 1 1 d . . . . .
H7 H 0.550697 0.309424 0.255505 0.018 Uiso 1 1 calc R U . . .
C8 C 0.67313(13) 0.35548(14) 0.35131(7) 0.0136(2) Uani 1 1 d . . . . .
C9 C 0.68909(13) 0.39909(14) 0.42818(7) 0.0120(2) Uani 1 1 d . . . . .
C10 C 0.81737(13) 0.39049(15) 0.46788(7) 0.0148(3) Uani 1 1 d . . . . .
H10 H 0.829460 0.415533 0.518564 0.018 Uiso 1 1 calc R U . . .
C11 C 0.92528(13) 0.34588(15) 0.43337(8) 0.0173(3) Uani 1 1 d . . . . .
H11 H 1.008575 0.341745 0.460952 0.021 Uiso 1 1 calc R U . . .
C12 C 0.91047(14) 0.30689(16) 0.35740(8) 0.0190(3) Uani 1 1 d . . . . .
H12 H 0.983477 0.278425 0.334021 0.023 Uiso 1 1 calc R U . . .
C13 C 0.78595(14) 0.31126(16) 0.31763(8) 0.0179(3) Uani 1 1 d . . . . .
H13 H 0.775835 0.284348 0.267184 0.021 Uiso 1 1 calc R U . . .
C14 C 0.32656(15) 0.22924(16) 0.49461(8) 0.0201(3) Uani 1 1 d . . . . .
H14 H 0.393678 0.259639 0.531021 0.024 Uiso 1 1 calc R U . . .
C15 C 0.17761(17) 0.03913(18) 0.44320(11) 0.0333(4) Uani 1 1 d . . . . .
H15A H 0.095339 0.034212 0.464639 0.050 Uiso 1 1 calc R U . . .
H15B H 0.201755 -0.056575 0.427951 0.050 Uiso 1 1 calc R U . . .
H15C H 0.167774 0.102525 0.400250 0.050 Uiso 1 1 calc R U . . .
C16 C 0.3346(2) -0.00316(18) 0.55901(10) 0.0349(4) Uani 1 1 d . . . . .
H16A H 0.404100 0.044996 0.590602 0.052 Uiso 1 1 calc R U . . .
H16B H 0.369447 -0.088503 0.537297 0.052 Uiso 1 1 calc R U . . .
H16C H 0.265485 -0.030914 0.588507 0.052 Uiso 1 1 calc R U . . .
Cl1 Cl 0.36909(3) 0.72342(4) 0.38210(2) 0.01722(7) Uani 1 1 d . . . . .
Co1 Co 0.40599(2) 0.48593(2) 0.42126(2) 0.01123(5) Uani 1 1 d . . . . .
N1 N 0.43260(11) 0.38776(12) 0.32025(6) 0.0132(2) Uani 1 1 d . . . . .
N2 N 0.28088(13) 0.09570(13) 0.49908(7) 0.0214(3) Uani 1 1 d . . . . .
O1 O 0.58952(9) 0.44684(10) 0.46317(5) 0.01276(18) Uani 1 1 d . . . . .
O2 O 0.28481(9) 0.31744(11) 0.44419(5) 0.0170(2) Uani 1 1 d . . . . .
F1 F -0.01711(10) 0.26656(11) 0.12368(6) 0.0363(3) Uani 1 1 d . . . . .

loop_
_atom_site_aniso_label
_atom_site_aniso_U_11
_atom_site_aniso_U_22
_atom_site_aniso_U_33
_atom_site_aniso_U_23
_atom_site_aniso_U_13
_atom_site_aniso_U_12
C1 0.0155(6) 0.0168(6) 0.0111(6) -0.0004(5) -0.0008(5) -0.0006(5)
C2 0.0201(7) 0.0169(7) 0.0161(6) -0.0032(5) -0.0009(5) 0.0005(5)
C3 0.0192(7) 0.0196(7) 0.0237(7) -0.0013(6) -0.0042(6) 0.0046(5)
C4 0.0195(7) 0.0237(7) 0.0220(7) -0.0030(6) -0.0093(6) -0.0002(6)
C5 0.0256(8) 0.0213(7) 0.0297(8) -0.0133(6) -0.0082(6) 0.0033(6)
C6 0.0200(7) 0.0200(7) 0.0273(8) -0.0083(6) -0.0045(6) 0.0050(6)
C7 0.0188(6) 0.0145(6) 0.0113(6) -0.0017(5) 0.0012(5) -0.0002(5)
C8 0.0148(6) 0.0133(6) 0.0127(6) -0.0006(5) 0.0014(5) 0.0000(5)
C9 0.0138(6) 0.0099(6) 0.0123(6) 0.0012(4) 0.0016(5) -0.0006(5)
C10 0.0154(6) 0.0159(6) 0.0125(6) -0.0002(5) -0.0007(5) 0.0005(5)
C11 0.0138(6) 0.0174(6) 0.0204(7) 0.0007(5) -0.0004(5) 0.0011(5)
C12 0.0172(7) 0.0209(7) 0.0198(7) -0.0015(5) 0.0052(5) 0.0024(5)
C13 0.0198(7) 0.0204(7) 0.0139(6) -0.0032(5) 0.0039(5) 0.0012(5)
C14 0.0240(7) 0.0190(7) 0.0170(6) -0.0017(5) 0.0014(5) -0.0050(6)
C15 0.0227(8) 0.0203(8) 0.0548(11) -0.0072(8) -0.0039(7) -0.0048(6)
C16 0.0542(12) 0.0207(8) 0.0297(9) 0.0079(7) 0.0043(8) -0.0053(7)
Cl1 0.02312(16) 0.01411(15) 0.01399(15) 0.00183(11) 0.00026(12) 0.00163(12)
Co1 0.01189(9) 0.01179(9) 0.00971(8) -0.00008(6) -0.00011(6) 0.00036(6)
N1 0.0152(5) 0.0127(5) 0.0112(5) -0.0006(4) -0.0012(4) -0.0002(4)
N2 0.0247(6) 0.0166(6) 0.0232(6) -0.0006(5) 0.0039(5) -0.0038(5)
O1 0.0123(4) 0.0159(4) 0.0100(4) -0.0017(3) 0.0008(3) 0.0014(3)
O2 0.0170(5) 0.0163(5) 0.0173(5) -0.0007(4) 0.0007(4) -0.0013(4)
F1 0.0259(5) 0.0322(5) 0.0445(6) -0.0132(5) -0.0221(4) 0.0053(4)

loop_
_atom_type_symbol
_atom_type_description
_atom_type_scat_dispersion_real
_atom_type_scat_dispersion_imag
_atom_type_scat_source
C C 0.0033 0.0016 'International Tables Vol C Tables 4.2.6.8 and 6.1.1.4'
H H 0.0000 0.0000 'International Tables Vol C Tables 4.2.6.8 and 6.1.1.4'
Cl Cl 0.1484 0.1585 'International Tables Vol C Tables 4.2.6.8 and 6.1.1.4'
Co Co 0.3494 0.9721 'International Tables Vol C Tables 4.2.6.8 and 6.1.1.4'
N N 0.0061 0.0033 'International Tables Vol C Tables 4.2.6.8 and 6.1.1.4'
O O 0.0106 0.0060 'International Tables Vol C Tables 4.2.6.8 and 6.1.1.4'
F F 0.0171 0.0103 'International Tables Vol C Tables 4.2.6.8 and 6.1.1.4'

loop_
_geom_angle_atom_site_label_1
_geom_angle_atom_site_label_2
_geom_angle_atom_site_label_3
_geom_angle
_geom_angle_site_symmetry_1
_geom_angle_site_symmetry_3
_geom_angle_publ_flag
C2 C1 C6 119.57(13) . . ?
C2 C1 N1 118.49(12) . . ?
C6 C1 N1 121.85(12) . . ?
C1 C2 C3 120.57(13) . . ?
C1 C2 H2 119.7 . . ?
C3 C2 H2 119.7 . . ?
C4 C3 C2 118.27(13) . . ?
C4 C3 H3 120.9 . . ?
C2 C3 H3 120.9 . . ?
F1 C4 C5 118.22(14) . . ?
F1 C4 C3 119.00(13) . . ?
C5 C4 C3 122.77(13) . . ?
C4 C5 C6 118.83(14) . . ?
C4 C5 H5 120.6 . . ?
C6 C5 H5 120.6 . . ?
C5 C6 C1 119.96(14) . . ?
C5 C6 H6 120.0 . . ?
C1 C6 H6 120.0 . . ?
N1 C7 C8 127.09(12) . . ?
N1 C7 H7 116.5 . . ?
C8 C7 H7 116.5 . . ?
C13 C8 C9 119.00(12) . . ?
C13 C8 C7 115.61(12) . . ?
C9 C8 C7 125.36(12) . . ?
O1 C9 C10 119.44(12) . . ?
O1 C9 C8 122.80(11) . . ?
C10 C9 C8 117.76(12) . . ?
C11 C10 C9 121.70(13) . . ?
C11 C10 H10 119.1 . . ?
C9 C10 H10 119.1 . . ?
C10 C11 C12 120.61(13) . . ?
C10 C11 H11 119.7 . . ?
C12 C11 H11 119.7 . . ?
C13 C12 C11 118.98(13) . . ?
C13 C12 H12 120.5 . . ?
C11 C12 H12 120.5 . . ?
C12 C13 C8 121.91(13) . . ?
C12 C13 H13 119.0 . . ?
C8 C13 H13 119.0 . . ?
O2 C14 N2 123.67(14) . . ?
O2 C14 H14 118.2 . . ?
N2 C14 H14 118.2 . . ?
N2 C15 H15A 109.5 . . ?
N2 C15 H15B 109.5 . . ?
H15A C15 H15B 109.5 . . ?
N2 C15 H15C 109.5 . . ?
H15A C15 H15C 109.5 . . ?
H15B C15 H15C 109.5 . . ?
N2 C16 H16A 109.5 . . ?
N2 C16 H16B 109.5 . . ?
H16A C16 H16B 109.5 . . ?
N2 C16 H16C 109.5 . . ?
H16A C16 H16C 109.5 . . ?
H16B C16 H16C 109.5 . . ?
O1 Co1 O2 110.63(4) . . ?
O1 Co1 N1 92.31(4) . . ?
O2 Co1 N1 89.33(5) . . ?
O1 Co1 O1 76.77(4) . 3_666 ?
O2 Co1 O1 88.31(4) . 3_666 ?
N1 Co1 O1 167.18(4) . 3_666 ?
O1 Co1 Cl1 113.77(3) . . ?
O2 Co1 Cl1 133.96(4) . . ?
N1 Co1 Cl1 100.34(4) . . ?
O1 Co1 Cl1 90.33(3) 3_666 . ?
C7 N1 C1 117.94(11) . . ?
C7 N1 Co1 122.70(9) . . ?
C1 N1 Co1 119.29(9) . . ?
C14 N2 C15 121.37(14) . . ?
C14 N2 C16 121.21(14) . . ?
C15 N2 C16 117.40(14) . . ?
C9 O1 Co1 128.63(8) . . ?
C9 O1 Co1 128.03(8) . 3_666 ?
Co1 O1 Co1 103.23(4) . 3_666 ?
C14 O2 Co1 118.18(9) . . ?

loop_
_geom_bond_atom_site_label_1
_geom_bond_atom_site_label_2
_geom_bond_distance
_geom_bond_site_symmetry_2
_geom_bond_publ_flag
C1 C2 1.391(2) . ?
C1 C6 1.396(2) . ?
C1 N1 1.4366(17) . ?
C2 C3 1.393(2) . ?
C2 H2 0.9300 . ?
C3 C4 1.374(2) . ?
C3 H3 0.9300 . ?
C4 F1 1.3605(16) . ?
C4 C5 1.374(2) . ?
C5 C6 1.392(2) . ?
C5 H5 0.9300 . ?
C6 H6 0.9300 . ?
C7 N1 1.2961(18) . ?
C7 C8 1.4513(19) . ?
C7 H7 0.9300 . ?
C8 C13 1.4145(19) . ?
C8 C9 1.4238(18) . ?
C9 O1 1.3241(16) . ?
C9 C10 1.4128(18) . ?
C10 C11 1.3808(19) . ?
C10 H10 0.9300 . ?
C11 C12 1.397(2) . ?
C11 H11 0.9300 . ?
C12 C13 1.379(2) . ?
C12 H12 0.9300 . ?
C13 H13 0.9300 . ?
C14 O2 1.2495(18) . ?
C14 N2 1.3162(19) . ?
C14 H14 0.9300 . ?
C15 N2 1.459(2) . ?
C15 H15A 0.9600 . ?
C15 H15B 0.9600 . ?
C15 H15C 0.9600 . ?
C16 N2 1.462(2) . ?
C16 H16A 0.9600 . ?
C16 H16B 0.9600 . ?
C16 H16C 0.9600 . ?
Cl1 Co1 2.3069(9) . ?
Co1 O1 1.9609(12) . ?
Co1 O2 2.0473(11) . ?
Co1 N1 2.0651(13) . ?
Co1 O1 2.1537(12) 3_666 ?

loop_
_geom_torsion_atom_site_label_1
_geom_torsion_atom_site_label_2
_geom_torsion_atom_site_label_3
_geom_torsion_atom_site_label_4
_geom_torsion
_geom_torsion_site_symmetry_1
_geom_torsion_site_symmetry_2
_geom_torsion_site_symmetry_3
_geom_torsion_site_symmetry_4
_geom_torsion_publ_flag
C6 C1 C2 C3 -1.8(2) . . . . ?
N1 C1 C2 C3 -178.49(13) . . . . ?
C1 C2 C3 C4 1.0(2) . . . . ?
C2 C3 C4 F1 178.99(14) . . . . ?
C2 C3 C4 C5 0.3(3) . . . . ?
F1 C4 C5 C6 -179.38(15) . . . . ?
C3 C4 C5 C6 -0.7(3) . . . . ?
C4 C5 C6 C1 -0.2(3) . . . . ?
C2 C1 C6 C5 1.5(2) . . . . ?
N1 C1 C6 C5 177.98(14) . . . . ?
N1 C7 C8 C13 -176.74(14) . . . . ?
N1 C7 C8 C9 5.3(2) . . . . ?
C13 C8 C9 O1 177.54(12) . . . . ?
C7 C8 C9 O1 -4.5(2) . . . . ?
C13 C8 C9 C10 -2.37(19) . . . . ?
C7 C8 C9 C10 175.55(13) . . . . ?
O1 C9 C10 C11 -177.90(12) . . . . ?
C8 C9 C10 C11 2.0(2) . . . . ?
C9 C10 C11 C12 -0.3(2) . . . . ?
C10 C11 C12 C13 -1.1(2) . . . . ?
C11 C12 C13 C8 0.7(2) . . . . ?
C9 C8 C13 C12 1.1(2) . . . . ?
C7 C8 C13 C12 -177.03(13) . . . . ?
C8 C7 N1 C1 -173.24(13) . . . . ?
C8 C7 N1 Co1 3.6(2) . . . . ?
C2 C1 N1 C7 -148.47(13) . . . . ?
C6 C1 N1 C7 34.97(19) . . . . ?
C2 C1 N1 Co1 34.57(16) . . . . ?
C6 C1 N1 Co1 -142.00(12) . . . . ?
O2 C14 N2 C15 1.3(2) . . . . ?
O2 C14 N2 C16 179.40(15) . . . . ?
C10 C9 O1 Co1 174.37(9) . . . . ?
C8 C9 O1 Co1 -5.54(18) . . . . ?
C10 C9 O1 Co1 -1.09(17) . . . 3_666 ?
C8 C9 O1 Co1 179.00(9) . . . 3_666 ?
N2 C14 O2 Co1 -157.56(12) . . . . ?

loop_
_publcif_info_tables.block_id
_publcif_info_tables.reference_item
{00846910-546b-4e1a-8b3f-b992d2609cea} '_publcif_info_datablock.publ_exptl'

loop_
_publcif_info_cif.paper_type
EE

loop_
_publcif_info_datablock.id
_publcif_info_datablock.publ_exptl
_publcif_info_datablock.publ_geom
_publcif_info_datablock.structure
{00846910-546b-4e1a-8b3f-b992d2609cea} y y y

loop_
_publcif_info_exptl_table_extra_item
sin_theta_over_lambda_max

loop_
_publcif_info_exptl_table_header_item
?
